data_4027692
loop_
_publ_author_name
'Francisco Ot\'on'
'Mar\'ia del Carmen Gonz\'alez'
'Arturo Espinosa'
'Carmen Ram\'irez de Arellano'
'Alberto T\'arraga'
'Pedro Molina'

_publ_section_title
;
 Ion Pair Recognition Receptor Based on an Unsymmetrically
 1,1'-Disubstituted Ferrocene-Triazole Derivative
;
_journal_name_full 'Journal of Organic Chemistry'
_journal_page_first 10083
_journal_page_last 10092
_journal_paper_doi 10.1021/jo301570u
_journal_volume 77
_journal_year 2012
_chemical_formula_sum 'C38 H25 Fe N5 O'
_chemical_formula_weight 623.48
_chemical_name_systematic
; 
 ? 
;
_space_group_IT_number 19
_symmetry_cell_setting orthorhombic
_symmetry_space_group_name_Hall 'P 2ac 2ab'
_symmetry_space_group_name_H-M 'P 21 21 21'
_atom_sites_solution_hydrogens geom
_atom_sites_solution_primary direct
_atom_sites_solution_secondary difmap
_audit_creation_method SHELXL-97
_cell_angle_alpha 90.00
_cell_angle_beta 90.00
_cell_angle_gamma 90.00
_cell_formula_units_Z 4
_cell_length_a 9.7002(3)
_cell_length_b 13.0829(3)
_cell_length_c 21.7792(6)
_cell_measurement_reflns_used 7558
_cell_measurement_temperature 120(2)
_cell_measurement_theta_max 32.3612
_cell_measurement_theta_min 3.1078
_cell_volume 2763.93(13)
_computing_cell_refinement 'CrysAlisPro (Oxford Diff., 2009)'
_computing_data_collection 'CrysAlisPro (Oxford Diff., 2009)'
_computing_data_reduction 'CrysAlisPro (Oxford Diff., 2009)'
_computing_molecular_graphics 'CrystalMaker 2.1.5 (1994-2009)'
_computing_publication_material 'SHELXL-97 (Sheldrick, 1997)'
_computing_structure_refinement 'SHELXL-97 (Sheldrick, 1997)'
_computing_structure_solution 'SHELXS-97 (Sheldrick, 1990)'
_diffrn_ambient_temperature 120(2)
_diffrn_detector_area_resol_mean 16.0267
_diffrn_measured_fraction_theta_full 0.998
_diffrn_measured_fraction_theta_max 0.947
_diffrn_measurement_device_type 'Oxford Diffraction SuperNova'
_diffrn_measurement_method '\w scans'
_diffrn_radiation_monochromator graphite
_diffrn_radiation_source 'fine-focus sealed tube'
_diffrn_radiation_type MoK\a
_diffrn_radiation_wavelength 0.71073
_diffrn_reflns_av_R_equivalents 0.0416
_diffrn_reflns_av_sigmaI/netI 0.0515
_diffrn_reflns_limit_h_max 14
_diffrn_reflns_limit_h_min -14
_diffrn_reflns_limit_k_max 18
_diffrn_reflns_limit_k_min -19
_diffrn_reflns_limit_l_max 32
_diffrn_reflns_limit_l_min -32
_diffrn_reflns_number 27718
_diffrn_reflns_theta_full 30.00
_diffrn_reflns_theta_max 32.43
_diffrn_reflns_theta_min 3.11
_exptl_absorpt_coefficient_mu 0.589
_exptl_absorpt_correction_T_max 1.00000
_exptl_absorpt_correction_T_min 0.93068
_exptl_absorpt_correction_type multi-scan
_exptl_absorpt_process_details
;
CrysAlisPro, Agilent Technologies,
Version 1.171.35.21 (release 20-01-2012 CrysAlis171 .NET)
(compiled Jan 23 2012,18:06:46)
empirical absorption correction using spherical harmonics,
 implemented in SCALE3 ABSPACK scaling algorithm.
;
_exptl_crystal_colour orange
_exptl_crystal_density_diffrn 1.498
_exptl_crystal_description prism
_exptl_crystal_F_000 1288
_exptl_crystal_size_max 0.27
_exptl_crystal_size_mid 0.21
_exptl_crystal_size_min 0.18
_refine_diff_density_max 0.370
_refine_diff_density_min -0.327
_refine_diff_density_rms 0.064
_refine_ls_abs_structure_details 'Flack H D (1983), Acta Cryst. A39, 876-881'
_refine_ls_abs_structure_Flack -0.017(10)
_refine_ls_extinction_method none
_refine_ls_goodness_of_fit_ref 1.045
_refine_ls_hydrogen_treatment mixed
_refine_ls_matrix_type full
_refine_ls_number_parameters 410
_refine_ls_number_reflns 9167
_refine_ls_number_restraints 0
_refine_ls_restrained_S_all 1.045
_refine_ls_R_factor_all 0.0478
_refine_ls_R_factor_gt 0.0386
_refine_ls_shift/su_max 0.001
_refine_ls_shift/su_mean 0.000
_refine_ls_structure_factor_coef Fsqd
_refine_ls_weighting_details 'calc w=1/[\s^2^(Fo^2^)+(0.0327P)^2^+0.5169P] where P=(Fo^2^+2Fc^2^)/3'
_refine_ls_weighting_scheme calc
_refine_ls_wR_factor_gt 0.0788
_refine_ls_wR_factor_ref 0.0850
_reflns_number_gt 8114
_reflns_number_total 9167
_reflns_threshold_expression >2sigma(I)
_cod_data_source_file jo301570u_si_002.cif
_cod_data_source_block pm_mc30_all
_cod_database_code 4027692

loop_
_symmetry_equiv_pos_as_xyz
'x, y, z'
'-x+1/2, -y, z+1/2'
'-x, y+1/2, -z+1/2'
'x+1/2, -y+1/2, -z'

loop_
_atom_site_label
_atom_site_type_symbol
_atom_site_fract_x
_atom_site_fract_y
_atom_site_fract_z
_atom_site_U_iso_or_equiv
_atom_site_adp_type
_atom_site_occupancy
_atom_site_symmetry_multiplicity
_atom_site_calc_flag
_atom_site_refinement_flags
Fe Fe -0.16648(3) 0.910517(18) -0.014415(11) 0.01418(6) Uani 1 1 d .
N1 N 0.10494(16) 0.95499(12) 0.06183(7) 0.0181(3) Uani 1 1 d .
H1 H 0.158(2) 0.9098(17) 0.0577(9) 0.024(6) Uiso 1 1 d .
N11 N 0.29311(16) 0.88878(11) 0.14269(7) 0.0162(3) Uani 1 1 d .
N21 N -0.15723(17) 0.77426(10) 0.10346(6) 0.0146(3) Uani 1 1 d .
N22 N -0.12962(16) 0.67365(11) 0.11372(7) 0.0169(3) Uani 1 1 d .
N23 N -0.07148(17) 0.66791(11) 0.16820(7) 0.0171(3) Uani 1 1 d .
O1 O 0.02659(17) 1.07213(12) 0.13100(7) 0.0357(4) Uani 1 1 d .
C1 C 0.1047(2) 1.00260(14) 0.11728(9) 0.0205(4) Uani 1 1 d .
C12 C 0.20922(19) 0.96177(13) 0.16224(9) 0.0179(3) Uani 1 1 d .
C13 C 0.2101(2) 1.00248(14) 0.22267(9) 0.0220(4) Uani 1 1 d .
H13 H 0.1472 1.0546 0.2344 0.026 Uiso 1 1 calc R
C14 C 0.3043(2) 0.96446(14) 0.26345(8) 0.0219(4) Uani 1 1 d .
H14 H 0.3068 0.9896 0.3044 0.026 Uiso 1 1 calc R
C15 C 0.5016(2) 0.84546(15) 0.28378(8) 0.0235(4) Uani 1 1 d .
H15 H 0.5098 0.8691 0.3249 0.028 Uiso 1 1 calc R
C16 C 0.5893(2) 0.77153(15) 0.26284(9) 0.0245(4) Uani 1 1 d .
H16 H 0.6581 0.7445 0.2893 0.029 Uiso 1 1 calc R
C17 C 0.5780(2) 0.73487(15) 0.20164(9) 0.0227(4) Uani 1 1 d .
H17 H 0.6389 0.6832 0.1874 0.027 Uiso 1 1 calc R
C18 C 0.4796(2) 0.77377(14) 0.16299(8) 0.0194(4) Uani 1 1 d .
H18 H 0.4726 0.7487 0.1222 0.023 Uiso 1 1 calc R
C19 C 0.3980(2) 0.88778(13) 0.24476(8) 0.0184(4) Uani 1 1 d .
C20 C 0.38841(19) 0.85089(13) 0.18339(8) 0.0167(3) Uani 1 1 d .
C24 C -0.06245(19) 0.76428(13) 0.19319(8) 0.0150(3) Uani 1 1 d .
C25 C -0.11854(19) 0.83215(13) 0.15174(8) 0.0157(3) Uani 1 1 d .
H25 H -0.1279 0.9040 0.1562 0.019 Uiso 1 1 calc R
C31 C -0.0058(2) 0.78756(13) 0.25464(8) 0.0156(3) Uani 1 1 d .
C32 C -0.0645(2) 0.87066(14) 0.28632(8) 0.0181(3) Uani 1 1 d .
H32 H -0.1406 0.9057 0.2686 0.022 Uiso 1 1 calc R
C33 C -0.01419(19) 0.90265(14) 0.34256(8) 0.0185(3) Uani 1 1 d .
H33 H -0.0554 0.9593 0.3627 0.022 Uiso 1 1 calc R
C34 C 0.1544(2) 0.88498(13) 0.42747(8) 0.0196(4) Uani 1 1 d .
H34 H 0.1152 0.9423 0.4477 0.024 Uiso 1 1 calc R
C35 C 0.2630(2) 0.83626(14) 0.45363(8) 0.0198(4) Uani 1 1 d .
H35 H 0.2974 0.8591 0.4921 0.024 Uiso 1 1 calc R
C36 C 0.4429(2) 0.70185(14) 0.44865(9) 0.0206(4) Uani 1 1 d .
H36 H 0.4791 0.7242 0.4869 0.025 Uiso 1 1 calc R
C37 C 0.5052(2) 0.62120(14) 0.41769(9) 0.0219(4) Uani 1 1 d .
H37 H 0.5837 0.5887 0.4350 0.026 Uiso 1 1 calc R
C38 C 0.45377(19) 0.58783(14) 0.36178(8) 0.0190(3) Uani 1 1 d .
H38 H 0.4985 0.5334 0.3409 0.023 Uiso 1 1 calc R
C39 C 0.28388(19) 0.60223(13) 0.27713(8) 0.0178(3) Uani 1 1 d .
H39 H 0.3262 0.5468 0.2562 0.021 Uiso 1 1 calc R
C40 C 0.1749(2) 0.65005(13) 0.25095(8) 0.0175(3) Uani 1 1 d .
H40 H 0.1430 0.6277 0.2120 0.021 Uiso 1 1 calc R
C41 C 0.09724(19) 0.85197(13) 0.36992(8) 0.0157(3) Uani 1 1 d .
C42 C 0.15730(19) 0.76670(12) 0.33938(7) 0.0139(3) Uani 1 1 d .
C43 C 0.3268(2) 0.75033(12) 0.42375(7) 0.0159(3) Uani 1 1 d .
C44 C 0.27232(19) 0.71620(12) 0.36655(8) 0.0143(3) Uani 1 1 d .
C45 C 0.3370(2) 0.63311(12) 0.33565(7) 0.0153(3) Uani 1 1 d .
C46 C 0.10584(19) 0.73439(13) 0.28094(8) 0.0137(3) Uani 1 1 d .
C51 C 0.01861(18) 0.97784(12) 0.01191(9) 0.0166(3) Uani 1 1 d .
C52 C 0.03133(19) 0.92973(14) -0.04673(8) 0.0194(4) Uani 1 1 d .
H52 H 0.0937 0.8765 -0.0571 0.023 Uiso 1 1 calc R
C53 C -0.0664(2) 0.97611(14) -0.08684(9) 0.0227(4) Uani 1 1 d .
H53 H -0.0802 0.9596 -0.1289 0.027 Uiso 1 1 calc R
C54 C -0.1404(2) 1.05208(14) -0.05268(9) 0.0240(4) Uani 1 1 d .
H54 H -0.2113 1.0949 -0.0682 0.029 Uiso 1 1 calc R
C55 C -0.0889(2) 1.05220(13) 0.00894(9) 0.0213(4) Uani 1 1 d .
H55 H -0.1205 1.0940 0.0417 0.026 Uiso 1 1 calc R
C61 C -0.22455(18) 0.80448(13) 0.04875(8) 0.0140(3) Uani 1 1 d .
C62 C -0.20683(18) 0.75704(12) -0.00985(8) 0.0155(3) Uani 1 1 d .
H62 H -0.1443 0.7035 -0.0196 0.019 Uiso 1 1 calc R
C63 C -0.30088(19) 0.80534(13) -0.05093(8) 0.0181(4) Uani 1 1 d .
H63 H -0.3128 0.7891 -0.0931 0.022 Uiso 1 1 calc R
C64 C -0.37393(18) 0.88211(13) -0.01787(9) 0.0190(3) Uani 1 1 d .
H64 H -0.4424 0.9261 -0.0344 0.023 Uiso 1 1 calc R
C65 C -0.3273(2) 0.88188(13) 0.04402(8) 0.0173(3) Uani 1 1 d .
H65 H -0.3587 0.9251 0.0761 0.021 Uiso 1 1 calc R

loop_
_atom_site_aniso_label
_atom_site_aniso_U_11
_atom_site_aniso_U_22
_atom_site_aniso_U_33
_atom_site_aniso_U_23
_atom_site_aniso_U_13
_atom_site_aniso_U_12
Fe 0.01454(11) 0.01352(10) 0.01447(10) 0.00174(9) -0.00038(10) 0.00040(10)
N1 0.0157(8) 0.0161(7) 0.0225(8) -0.0058(6) -0.0013(6) 0.0040(6)
N11 0.0152(7) 0.0162(7) 0.0172(7) -0.0034(5) 0.0008(5) -0.0034(5)
N21 0.0156(7) 0.0144(6) 0.0137(6) 0.0018(5) 0.0003(6) 0.0008(6)
N22 0.0196(8) 0.0149(6) 0.0164(7) 0.0020(5) -0.0004(6) 0.0002(6)
N23 0.0199(8) 0.0165(7) 0.0150(7) 0.0013(5) -0.0012(6) -0.0014(6)
O1 0.0359(9) 0.0335(8) 0.0376(8) -0.0169(7) -0.0074(7) 0.0162(7)
C1 0.0201(9) 0.0183(8) 0.0231(9) -0.0062(7) 0.0024(8) -0.0005(7)
C12 0.0158(8) 0.0164(8) 0.0215(9) -0.0052(7) 0.0022(7) -0.0027(7)
C13 0.0218(9) 0.0202(8) 0.0241(9) -0.0091(7) 0.0055(7) -0.0038(7)
C14 0.0258(11) 0.0235(9) 0.0165(8) -0.0060(7) 0.0048(7) -0.0106(8)
C15 0.0261(10) 0.0273(10) 0.0172(8) 0.0023(7) -0.0010(8) -0.0140(8)
C16 0.0205(10) 0.0280(10) 0.0249(9) 0.0065(8) -0.0041(8) -0.0079(8)
C17 0.0181(9) 0.0248(9) 0.0253(9) 0.0060(7) 0.0019(8) -0.0026(8)
C18 0.0190(9) 0.0223(8) 0.0169(8) 0.0001(7) 0.0023(7) -0.0028(7)
C19 0.0209(9) 0.0200(8) 0.0143(8) -0.0004(6) 0.0011(7) -0.0105(7)
C20 0.0161(8) 0.0175(8) 0.0164(8) -0.0010(6) 0.0009(7) -0.0058(7)
C24 0.0143(8) 0.0157(7) 0.0149(8) 0.0019(6) 0.0028(6) -0.0007(6)
C25 0.0175(8) 0.0150(7) 0.0147(8) 0.0002(6) -0.0001(6) -0.0003(6)
C31 0.0166(8) 0.0164(8) 0.0138(7) 0.0022(6) 0.0014(7) -0.0019(7)
C32 0.0167(8) 0.0181(8) 0.0195(8) 0.0012(7) 0.0003(7) 0.0032(7)
C33 0.0192(8) 0.0180(8) 0.0184(8) -0.0033(7) 0.0026(7) 0.0024(7)
C34 0.0218(9) 0.0190(8) 0.0181(8) -0.0053(6) 0.0024(7) -0.0007(7)
C35 0.0218(10) 0.0211(8) 0.0163(8) -0.0048(7) 0.0009(7) -0.0037(7)
C36 0.0198(9) 0.0231(9) 0.0187(9) 0.0011(7) -0.0055(7) -0.0023(7)
C37 0.0191(9) 0.0229(9) 0.0238(9) 0.0023(7) -0.0043(8) 0.0018(8)
C38 0.0188(9) 0.0164(7) 0.0218(8) 0.0004(7) 0.0000(7) 0.0027(8)
C39 0.0195(8) 0.0161(8) 0.0179(8) -0.0023(6) 0.0012(7) 0.0020(7)
C40 0.0185(9) 0.0194(8) 0.0145(7) -0.0024(6) 0.0014(7) 0.0002(7)
C41 0.0164(9) 0.0152(8) 0.0153(8) 0.0005(6) 0.0029(7) -0.0004(6)
C42 0.0142(8) 0.0127(7) 0.0146(7) -0.0007(5) 0.0011(7) -0.0003(6)
C43 0.0164(8) 0.0158(7) 0.0155(7) 0.0009(6) 0.0002(7) -0.0041(7)
C44 0.0146(8) 0.0132(7) 0.0151(8) 0.0026(6) 0.0018(6) -0.0033(6)
C45 0.0152(8) 0.0152(7) 0.0155(7) 0.0018(6) 0.0017(7) -0.0008(7)
C46 0.0140(8) 0.0143(7) 0.0126(7) 0.0008(6) 0.0011(6) -0.0016(6)
C51 0.0150(8) 0.0139(7) 0.0209(8) 0.0003(7) 0.0011(7) -0.0017(6)
C52 0.0179(9) 0.0196(9) 0.0208(8) 0.0007(7) 0.0024(7) -0.0020(7)
C53 0.0254(10) 0.0234(9) 0.0193(9) 0.0056(7) 0.0002(8) -0.0040(8)
C54 0.0242(10) 0.0177(8) 0.0302(10) 0.0102(7) -0.0026(8) -0.0008(7)
C55 0.0211(9) 0.0151(7) 0.0278(9) 0.0010(7) 0.0002(8) -0.0004(7)
C61 0.0137(8) 0.0154(7) 0.0130(7) 0.0010(6) -0.0005(6) -0.0018(6)
C62 0.0171(8) 0.0139(7) 0.0154(7) 0.0000(6) -0.0018(7) -0.0012(6)
C63 0.0191(9) 0.0191(8) 0.0161(8) 0.0014(6) -0.0036(7) -0.0013(7)
C64 0.0145(8) 0.0207(8) 0.0219(8) 0.0029(7) -0.0027(7) 0.0004(6)
C65 0.0152(8) 0.0175(7) 0.0191(8) 0.0010(6) 0.0028(7) 0.0007(7)

loop_
_atom_type_symbol
_atom_type_description
_atom_type_scat_dispersion_real
_atom_type_scat_dispersion_imag
_atom_type_scat_source
C C 0.0033 0.0016 'International Tables Vol C Tables 4.2.6.8 and 6.1.1.4'
H H 0.0000 0.0000 'International Tables Vol C Tables 4.2.6.8 and 6.1.1.4'
N N 0.0061 0.0033 'International Tables Vol C Tables 4.2.6.8 and 6.1.1.4'
O O 0.0106 0.0060 'International Tables Vol C Tables 4.2.6.8 and 6.1.1.4'
Fe Fe 0.3463 0.8444 'International Tables Vol C Tables 4.2.6.8 and 6.1.1.4'

loop_
_geom_angle_atom_site_label_1
_geom_angle_atom_site_label_2
_geom_angle_atom_site_label_3
_geom_angle
C61 Fe C53 160.29(8)
C61 Fe C54 158.00(8)
C53 Fe C54 41.07(8)
C61 Fe C64 68.21(7)
C53 Fe C64 121.01(8)
C54 Fe C64 105.71(8)
C61 Fe C65 40.86(7)
C53 Fe C65 156.84(8)
C54 Fe C65 120.85(8)
C64 Fe C65 40.62(7)
C61 Fe C62 41.01(7)
C53 Fe C62 122.72(8)
C54 Fe C62 158.52(8)
C64 Fe C62 68.66(7)
C65 Fe C62 69.20(7)
C61 Fe C63 68.24(7)
C53 Fe C63 106.50(8)
C54 Fe C63 121.78(8)
C64 Fe C63 40.63(7)
C65 Fe C63 68.58(7)
C62 Fe C63 40.65(7)
C61 Fe C52 124.94(7)
C53 Fe C52 40.67(8)
C54 Fe C52 68.60(8)
C64 Fe C52 157.72(7)
C65 Fe C52 160.83(7)
C62 Fe C52 108.32(7)
C63 Fe C52 122.72(7)
C61 Fe C55 123.16(7)
C53 Fe C55 68.88(8)
C54 Fe C55 40.77(8)
C64 Fe C55 122.02(7)
C65 Fe C55 106.79(7)
C62 Fe C55 159.73(7)
C63 Fe C55 158.07(7)
C52 Fe C55 68.59(7)
C61 Fe C51 109.97(7)
C53 Fe C51 67.95(8)
C54 Fe C51 67.81(7)
C64 Fe C51 159.24(7)
C65 Fe C51 124.31(7)
C62 Fe C51 124.52(7)
C63 Fe C51 159.61(7)
C52 Fe C51 40.39(7)
C55 Fe C51 40.30(7)
C1 N1 C51 126.12(16)
C12 N11 C20 117.79(15)
C25 N21 N22 111.10(14)
C25 N21 C61 128.88(14)
N22 N21 C61 119.94(14)
N23 N22 N21 106.71(14)
N22 N23 C24 109.37(14)
O1 C1 N1 124.05(19)
O1 C1 C12 121.50(17)
N1 C1 C12 114.45(16)
N11 C12 C13 124.36(18)
N11 C12 C1 117.38(16)
C13 C12 C1 118.26(16)
C14 C13 C12 118.00(18)
C13 C14 C19 120.03(17)
C16 C15 C19 120.92(18)
C15 C16 C17 120.29(19)
C18 C17 C16 120.30(19)
C17 C18 C20 120.51(17)
C14 C19 C20 117.97(17)
C14 C19 C15 123.79(17)
C20 C19 C15 118.24(18)
N11 C20 C18 118.42(16)
N11 C20 C19 121.83(17)
C18 C20 C19 119.75(17)
N23 C24 C25 107.82(15)
N23 C24 C31 124.78(15)
C25 C24 C31 127.37(15)
N21 C25 C24 104.99(15)
C32 C31 C46 119.52(16)
C32 C31 C24 116.91(16)
C46 C31 C24 123.51(16)
C33 C32 C31 121.66(17)
C32 C33 C41 120.38(17)
C35 C34 C41 121.65(16)
C34 C35 C43 120.72(16)
C37 C36 C43 120.34(17)
C38 C37 C36 120.55(18)
C37 C38 C45 121.01(17)
C40 C39 C45 121.65(16)
C39 C40 C46 121.58(16)
C33 C41 C42 119.19(16)
C33 C41 C34 121.77(16)
C42 C41 C34 119.03(16)
C41 C42 C44 119.32(15)
C41 C42 C46 120.28(16)
C44 C42 C46 120.36(15)
C36 C43 C44 119.62(16)
C36 C43 C35 121.59(16)
C44 C43 C35 118.76(17)
C45 C44 C43 119.29(16)
C45 C44 C42 120.16(15)
C43 C44 C42 120.52(15)
C38 C45 C44 119.17(16)
C38 C45 C39 122.23(16)
C44 C45 C39 118.52(16)
C31 C46 C42 118.95(15)
C31 C46 C40 123.29(16)
C42 C46 C40 117.73(16)
N1 C51 C55 128.00(17)
N1 C51 C52 123.13(16)
C55 C51 C52 108.83(17)
N1 C51 Fe 129.62(12)
C55 C51 Fe 69.24(10)
C52 C51 Fe 69.01(10)
C53 C52 C51 107.62(16)
C53 C52 Fe 68.98(11)
C51 C52 Fe 70.60(10)
C52 C53 C54 108.06(17)
C52 C53 Fe 70.35(10)
C54 C53 Fe 69.67(11)
C55 C54 C53 108.22(17)
C55 C54 Fe 70.27(10)
C53 C54 Fe 69.26(10)
C51 C55 C54 107.24(17)
C51 C55 Fe 70.46(10)
C54 C55 Fe 68.96(10)
N21 C61 C65 125.62(15)
N21 C61 C62 125.10(15)
C65 C61 C62 109.15(15)
N21 C61 Fe 129.23(12)
C65 C61 Fe 70.11(10)
C62 C61 Fe 70.05(9)
C63 C62 C61 106.91(15)
C63 C62 Fe 69.95(10)
C61 C62 Fe 68.94(9)
C64 C63 C62 108.28(15)
C64 C63 Fe 69.39(10)
C62 C63 Fe 69.39(10)
C65 C64 C63 108.62(15)
C65 C64 Fe 69.69(10)
C63 C64 Fe 69.98(10)
C64 C65 C61 107.03(15)
C64 C65 Fe 69.69(10)
C61 C65 Fe 69.03(10)

loop_
_geom_bond_atom_site_label_1
_geom_bond_atom_site_label_2
_geom_bond_distance
Fe C61 2.0333(17)
Fe C53 2.0411(19)
Fe C54 2.0466(18)
Fe C64 2.0477(18)
Fe C65 2.0477(18)
Fe C62 2.0481(16)
Fe C63 2.0556(18)
Fe C52 2.0592(19)
Fe C55 2.0642(18)
Fe C51 2.0804(17)
N1 C1 1.359(2)
N1 C51 1.405(2)
N11 C12 1.325(2)
N11 C20 1.373(2)
N21 C25 1.349(2)
N21 N22 1.3616(19)
N21 C61 1.415(2)
N22 N23 1.316(2)
N23 C24 1.376(2)
O1 C1 1.221(2)
C1 C12 1.507(3)
C12 C13 1.420(3)
C13 C14 1.368(3)
C14 C19 1.413(3)
C15 C16 1.366(3)
C15 C19 1.428(3)
C16 C17 1.421(3)
C17 C18 1.371(3)
C18 C20 1.413(3)
C19 C20 1.424(2)
C24 C25 1.378(2)
C24 C31 1.478(2)
C31 C32 1.408(2)
C31 C46 1.409(3)
C32 C33 1.383(2)
C33 C41 1.401(3)
C34 C35 1.357(3)
C34 C41 1.437(2)
C35 C43 1.439(2)
C36 C37 1.391(3)
C36 C43 1.402(3)
C37 C38 1.386(3)
C38 C45 1.400(2)
C39 C40 1.354(3)
C39 C45 1.433(2)
C40 C46 1.447(2)
C41 C42 1.424(2)
C42 C44 1.425(2)
C42 C46 1.431(2)
C43 C44 1.425(2)
C44 C45 1.424(2)
C51 C55 1.428(2)
C51 C52 1.429(3)
C52 C53 1.425(3)
C53 C54 1.434(3)
C54 C55 1.432(3)
C61 C65 1.425(2)
C61 C62 1.430(2)
C62 C63 1.425(2)
C63 C64 1.425(3)
C64 C65 1.422(2)

loop_
_geom_hbond_atom_site_label_D
_geom_hbond_atom_site_label_H
_geom_hbond_atom_site_label_A
_geom_hbond_distance_DH
_geom_hbond_distance_HA
_geom_hbond_distance_DA
_geom_hbond_angle_DHA
N1 H1 N11 0.79(2) 2.28(2) 2.680(2) 111.9(18)
